data_4132681
loop_
_publ_author_name
'Weinstein, Cory M.'
'Junor, Glen P.'
'Tolentino, Daniel R.'
'Jazzar, Rodolphe'
'Melaimi, Mohand'
'Bertrand, Guy'

_publ_section_title
;
 Highly Ambiphilic Room Temperature Stable Six-Membered Cyclic
 (Alkyl)(amino)carbenes.
;
_journal_issue 29
_journal_name_full 'Journal of the American Chemical Society'
_journal_page_first 9255
_journal_page_last 9260
_journal_paper_doi 10.1021/jacs.8b05518
_journal_volume 140
_journal_year 2018
_chemical_formula_moiety 'C25 H40 Cl N Pd'
_chemical_formula_sum 'C25 H40 Cl N Pd'
_chemical_formula_weight 496.43
_space_group_crystal_system monoclinic
_space_group_IT_number 14
_space_group_name_Hall '-P 2yn'
_space_group_name_H-M_alt 'P 1 21/n 1'
_atom_sites_solution_hydrogens geom
_atom_sites_solution_primary dual
_audit_creation_date 2018-05-24
_audit_creation_method
;
Olex2 1.2-beta
(compiled 2018.05.18 svn.r3508 for OlexSys, GUI svn.r5497)
;
_cell_angle_alpha 90
_cell_angle_beta 90.716(2)
_cell_angle_gamma 90
_cell_formula_units_Z 4
_cell_length_a 11.9071(6)
_cell_length_b 13.5787(6)
_cell_length_c 15.2077(7)
_cell_measurement_reflns_used 9877
_cell_measurement_temperature 100.0
_cell_measurement_theta_max 68.57
_cell_measurement_theta_min 4.37
_cell_volume 2458.6(2)
_computing_cell_refinement 'SAINT V8.38A (Bruker, 2017)'
_computing_data_collection 'APEX2 v2013.6-2 (Bruker, 2013)'
_computing_data_reduction 'SAINT V8.38A (Bruker, 2017)'
_computing_molecular_graphics 'Olex2 (Dolomanov et al., 2009)'
_computing_publication_material 'Olex2 (Dolomanov et al., 2009)'
_computing_structure_refinement 'XL (Sheldrick, 2008)'
_computing_structure_solution 'ShelXT (Sheldrick, 2015)'
_diffrn_ambient_temperature 100.0
_diffrn_detector 'Bruker APEX-II CCD'
_diffrn_detector_area_resol_mean 7.9
_diffrn_detector_type 'CCD Area Detector'
_diffrn_measured_fraction_theta_full 1.000
_diffrn_measured_fraction_theta_max 0.993
_diffrn_measurement_device 'Kappa Four-Circle Diffractometer'
_diffrn_measurement_device_type 'Bruker APEX II Ultra'
_diffrn_measurement_method '\w and \f scans'
_diffrn_radiation_monochromator 'Double Bounce Multilayer Mirrors'
_diffrn_radiation_probe x-ray
_diffrn_radiation_type CuK\a
_diffrn_radiation_wavelength 1.54178
_diffrn_reflns_av_R_equivalents 0.0609
_diffrn_reflns_av_unetI/netI 0.0277
_diffrn_reflns_Laue_measured_fraction_full 1.000
_diffrn_reflns_Laue_measured_fraction_max 0.993
_diffrn_reflns_limit_h_max 14
_diffrn_reflns_limit_h_min -14
_diffrn_reflns_limit_k_max 16
_diffrn_reflns_limit_k_min -16
_diffrn_reflns_limit_l_max 18
_diffrn_reflns_limit_l_min -18
_diffrn_reflns_number 48004
_diffrn_reflns_point_group_measured_fraction_full 1.000
_diffrn_reflns_point_group_measured_fraction_max 0.993
_diffrn_reflns_theta_full 67.679
_diffrn_reflns_theta_max 68.644
_diffrn_reflns_theta_min 4.365
_diffrn_source 'Micro Focus Rotating Anode'
_diffrn_source_type 'Bruker TXS'
_diffrn_standards_number 0
_exptl_absorpt_coefficient_mu 7.140
_exptl_absorpt_correction_T_max 0.5210
_exptl_absorpt_correction_T_min 0.4155
_exptl_absorpt_correction_type multi-scan
_exptl_absorpt_process_details
'SADABS-2016/2 (Bruker,2016/2) was used for absorption correction. wR2(int) was 0.0858 before and 0.0728 after correction. The Ratio of minimum to maximum transmission is 0.7975. The \l/2 correction factor is Not present.'
_exptl_crystal_colour 'light yellow'
_exptl_crystal_colour_modifier light
_exptl_crystal_colour_primary yellow
_exptl_crystal_density_diffrn 1.341
_exptl_crystal_description irregular
_exptl_crystal_F_000 1040
_exptl_crystal_size_max 0.23
_exptl_crystal_size_mid 0.2
_exptl_crystal_size_min 0.12
_refine_diff_density_max 1.196
_refine_diff_density_min -0.313
_refine_diff_density_rms 0.075
_refine_ls_extinction_method none
_refine_ls_goodness_of_fit_ref 1.058
_refine_ls_hydrogen_treatment constr
_refine_ls_matrix_type full
_refine_ls_number_parameters 265
_refine_ls_number_reflns 4521
_refine_ls_number_restraints 0
_refine_ls_restrained_S_all 1.058
_refine_ls_R_factor_all 0.0335
_refine_ls_R_factor_gt 0.0284
_refine_ls_shift/su_max 0.001
_refine_ls_shift/su_mean 0.000
_refine_ls_structure_factor_coef Fsqd
_refine_ls_weighting_details 'w=1/[\s^2^(Fo^2^)+(0.0404P)^2^+1.8206P] where P=(Fo^2^+2Fc^2^)/3'
_refine_ls_weighting_scheme calc
_refine_ls_wR_factor_gt 0.0718
_refine_ls_wR_factor_ref 0.0757
_reflns_Friedel_coverage 0.000
_reflns_number_gt 4010
_reflns_number_total 4521
_reflns_threshold_expression 'I > 2\s(I)'
_cod_data_source_file 11.cif
_cod_data_source_block final_pdcaac5allylcl_a
_cod_depositor_comments
;
The following automatic conversions were performed:

data item '_diffrn_radiation_probe' value 'X-ray' was changed to
'x-ray' in accordance with the
/home/saulius/struct/COD-crude-data/automatic-downloads/DataCite-retrospective/ACS/depositions/lib/dictionaries/cif_core.dic
dictionary named 'cif_core.dic' version 2.4.2 last updated on
2011-04-26.

Automatic conversion script
Id: cif_fix_values 6909 2019-04-08 15:41:33Z antanas 
;
_cod_database_code 4132681
_shelx_shelxl_version_number 2016/6
_shelx_space_group_comment
;
The symmetry employed for this shelxl refinement is uniquely defined
by the following loop, which should always be used as a source of
symmetry information in preference to the above space-group names.
They are only intended as comments.
;
_shelx_estimated_absorpt_t_max 0.481
_shelx_estimated_absorpt_t_min 0.290
_olex2_refinement_description
;
1. Fixed Uiso
 At 1.2 times of:
  All C(H) groups, All C(H,H) groups, All C(H,H,H,H) groups
 At 1.5 times of:
  All C(H,H,H) groups
2. Uiso/Uaniso restraints and constraints
Uanis(C24) = Uanis(C24A)
3. Others
 Sof(H23C)=Sof(H23D)=Sof(H25C)=Sof(H25D)=Sof(C24)=Sof(H24)=1-FVAR(1)
 Sof(H23A)=Sof(H23B)=Sof(H25A)=Sof(H25B)=Sof(C24A)=Sof(H24A)=FVAR(1)
4.a Ternary CH refined with riding coordinates:
 C17(H17), C20(H20), C24A(H24A), C24(H24)
4.b Secondary CH2 refined with riding coordinates:
 C7(H7A,H7B), C3(H3A,H3B), C9(H9A,H9B)
4.c Aromatic/amide H refined with riding coordinates:
 C15(H15), C13(H13), C14(H14)
4.d X=CH2 refined with riding coordinates:
 C23(H23A,H23B), C23(H23C,H23D), C25(H25A,H25B), C25(H25C,H25D)
4.e Idealised Me refined as rotating group:
 C6(H6A,H6B,H6C), C5(H5A,H5B,H5C), C19(H19A,H19B,H19C), C21(H21A,H21B,H21C),
 C8(H8A,H8B,H8C), C18(H18A,H18B,H18C), C22(H22A,H22B,H22C), C10(H10A,H10B,H10C)
;
_olex2_submission_special_instructions 'No special instructions were received'

loop_
_space_group_symop_operation_xyz
'x, y, z'
'-x+1/2, y+1/2, -z+1/2'
'-x, -y, -z'
'x-1/2, -y-1/2, z-1/2'

loop_
_atom_site_label
_atom_site_type_symbol
_atom_site_fract_x
_atom_site_fract_y
_atom_site_fract_z
_atom_site_U_iso_or_equiv
_atom_site_adp_type
_atom_site_occupancy
_atom_site_site_symmetry_order
_atom_site_calc_flag
_atom_site_refinement_flags_posn
_atom_site_refinement_flags_occupancy
_atom_site_disorder_assembly
_atom_site_disorder_group
Pd1 Pd 0.34215(2) 0.12788(2) 0.49899(2) 0.02633(8) Uani 1 1 d . . . .
Cl1 Cl 0.35053(6) 0.05548(5) 0.64104(4) 0.04176(17) Uani 1 1 d . . . .
N1 N 0.24717(17) 0.31403(14) 0.56763(12) 0.0240(4) Uani 1 1 d . . . .
C16 C 0.1244(2) 0.35657(18) 0.44357(16) 0.0265(5) Uani 1 1 d . . . .
C11 C 0.1421(2) 0.29786(18) 0.51906(15) 0.0239(5) Uani 1 1 d . . . .
C1 C 0.3394(2) 0.26550(17) 0.55100(15) 0.0240(5) Uani 1 1 d . . . .
C12 C 0.0641(2) 0.22628(19) 0.54465(16) 0.0280(5) Uani 1 1 d . . . .
C15 C 0.0282(2) 0.3400(2) 0.39336(16) 0.0315(5) Uani 1 1 d . . . .
H15 H 0.015185 0.378224 0.341943 0.038 Uiso 1 1 calc R . . .
C17 C 0.2043(2) 0.43858(19) 0.41501(17) 0.0315(5) Uani 1 1 d . . . .
H17 H 0.261725 0.447869 0.462799 0.038 Uiso 1 1 calc R . . .
C20 C 0.0760(2) 0.1630(2) 0.62633(18) 0.0348(6) Uani 1 1 d . . . .
H20 H 0.151842 0.175334 0.653111 0.042 Uiso 1 1 calc R . . .
C13 C -0.0314(2) 0.2138(2) 0.49151(18) 0.0343(6) Uani 1 1 d . . . .
H13 H -0.085708 0.165895 0.507427 0.041 Uiso 1 1 calc R . . .
C2 C 0.4397(2) 0.31982(19) 0.59220(17) 0.0294(5) Uani 1 1 d . . . .
C4 C 0.2605(2) 0.39064(19) 0.64124(17) 0.0313(5) Uani 1 1 d . . . .
C6 C 0.1865(3) 0.4811(2) 0.62868(19) 0.0397(6) Uani 1 1 d . . . .
H6A H 0.210329 0.517220 0.576330 0.060 Uiso 1 1 calc GR . . .
H6B H 0.193555 0.523781 0.680410 0.060 Uiso 1 1 calc GR . . .
H6C H 0.108122 0.460489 0.621209 0.060 Uiso 1 1 calc GR . . .
C7 C 0.5163(2) 0.3530(2) 0.5159(2) 0.0363(6) Uani 1 1 d . . . .
H7A H 0.467848 0.381749 0.469179 0.044 Uiso 1 1 calc R . . .
H7B H 0.565682 0.406376 0.538217 0.044 Uiso 1 1 calc R . . .
C5 C 0.2323(3) 0.3412(2) 0.72843(17) 0.0383(6) Uani 1 1 d . . . .
H5A H 0.151411 0.328168 0.730460 0.057 Uiso 1 1 calc GR . . .
H5B H 0.253882 0.384677 0.777199 0.057 Uiso 1 1 calc GR . . .
H5C H 0.273496 0.278910 0.733578 0.057 Uiso 1 1 calc GR . . .
C3 C 0.3855(2) 0.4120(2) 0.63390(18) 0.0347(6) Uani 1 1 d . . . .
H3A H 0.418830 0.424797 0.692775 0.042 Uiso 1 1 calc R . . .
H3B H 0.397913 0.470560 0.596446 0.042 Uiso 1 1 calc R . . .
C14 C -0.0489(2) 0.2691(2) 0.41649(18) 0.0366(6) Uani 1 1 d . . . .
H14 H -0.113912 0.258456 0.380886 0.044 Uiso 1 1 calc R . . .
C9 C 0.5045(2) 0.2565(2) 0.65951(19) 0.0354(6) Uani 1 1 d . . . .
H9A H 0.452430 0.236562 0.706526 0.043 Uiso 1 1 calc R . . .
H9B H 0.530520 0.195833 0.629961 0.043 Uiso 1 1 calc R . . .
C19 C 0.1415(2) 0.5373(2) 0.4023(2) 0.0394(6) Uani 1 1 d . . . .
H19A H 0.098555 0.535545 0.346888 0.059 Uiso 1 1 calc GR . . .
H19B H 0.195932 0.591307 0.400592 0.059 Uiso 1 1 calc GR . . .
H19C H 0.090082 0.547493 0.451284 0.059 Uiso 1 1 calc GR . . .
C21 C 0.0663(3) 0.0528(2) 0.6052(2) 0.0467(7) Uani 1 1 d . . . .
H21A H -0.009301 0.038553 0.582365 0.070 Uiso 1 1 calc GR . . .
H21B H 0.080123 0.014391 0.658783 0.070 Uiso 1 1 calc GR . . .
H21C H 0.121872 0.035116 0.560891 0.070 Uiso 1 1 calc GR . . .
C8 C 0.5904(3) 0.2750(2) 0.4739(2) 0.0461(7) Uani 1 1 d . . . .
H8A H 0.628789 0.303460 0.423251 0.069 Uiso 1 1 calc GR . . .
H8B H 0.543785 0.219476 0.454382 0.069 Uiso 1 1 calc GR . . .
H8C H 0.646241 0.251881 0.517049 0.069 Uiso 1 1 calc GR . . .
C23 C 0.3280(3) 0.1467(3) 0.36114(19) 0.0470(7) Uani 1 1 d . . . .
H23A H 0.258557 0.162102 0.388041 0.056 Uiso 0.705(6) 1 calc R P A 1
H23B H 0.362931 0.193359 0.323865 0.056 Uiso 0.705(6) 1 calc R P A 1
H23C H 0.399119 0.165601 0.384465 0.056 Uiso 0.295(6) 1 calc R P A 2
H23D H 0.286581 0.190906 0.324766 0.056 Uiso 0.295(6) 1 calc R P A 2
C18 C 0.2660(3) 0.4124(2) 0.3307(2) 0.0444(7) Uani 1 1 d . . . .
H18A H 0.309443 0.351943 0.339887 0.067 Uiso 1 1 calc GR . . .
H18B H 0.316831 0.466307 0.315199 0.067 Uiso 1 1 calc GR . . .
H18C H 0.211287 0.402315 0.282842 0.067 Uiso 1 1 calc GR . . .
C25 C 0.3319(3) -0.0146(2) 0.4295(2) 0.0531(8) Uani 1 1 d . . . .
H25A H 0.262542 -0.002428 0.457730 0.064 Uiso 0.705(6) 1 calc R P A 1
H25B H 0.369290 -0.075768 0.437937 0.064 Uiso 0.705(6) 1 calc R P A 1
H25C H 0.403338 -0.002486 0.455720 0.064 Uiso 0.295(6) 1 calc R P A 2
H25D H 0.295265 -0.075877 0.438730 0.064 Uiso 0.295(6) 1 calc R P A 2
C22 C -0.0136(3) 0.1921(3) 0.6940(2) 0.0527(8) Uani 1 1 d . . . .
H22A H -0.009783 0.263163 0.704879 0.079 Uiso 1 1 calc GR . . .
H22B H 0.000339 0.156565 0.749156 0.079 Uiso 1 1 calc GR . . .
H22C H -0.088352 0.175041 0.670957 0.079 Uiso 1 1 calc GR . . .
C10 C 0.6059(3) 0.3079(3) 0.7017(2) 0.0544(9) Uani 1 1 d . . . .
H10A H 0.659331 0.325957 0.655943 0.082 Uiso 1 1 calc GR . . .
H10B H 0.642309 0.263222 0.743859 0.082 Uiso 1 1 calc GR . . .
H10C H 0.580958 0.367360 0.732262 0.082 Uiso 1 1 calc GR . . .
C24A C 0.3781(4) 0.0562(3) 0.3762(3) 0.0425(9) Uani 0.705(6) 1 d . P A 1
H24A H 0.458675 0.048471 0.359854 0.051 Uiso 0.705(6) 1 calc R P A 1
C24 C 0.2838(10) 0.0530(8) 0.3805(6) 0.0425(9) Uani 0.295(6) 1 d . P A 2
H24 H 0.200358 0.047067 0.374031 0.051 Uiso 0.295(6) 1 calc R P A 2

loop_
_atom_site_aniso_label
_atom_site_aniso_U_11
_atom_site_aniso_U_22
_atom_site_aniso_U_33
_atom_site_aniso_U_23
_atom_site_aniso_U_13
_atom_site_aniso_U_12
Pd1 0.02883(11) 0.02298(11) 0.02725(11) 0.00141(6) 0.00306(7) 0.00341(7)
Cl1 0.0481(4) 0.0383(3) 0.0390(3) 0.0161(3) 0.0017(3) -0.0033(3)
N1 0.0269(10) 0.0230(10) 0.0220(9) -0.0005(8) 0.0021(8) 0.0008(8)
C16 0.0296(12) 0.0262(12) 0.0239(11) -0.0034(9) 0.0055(10) 0.0066(10)
C11 0.0249(11) 0.0242(12) 0.0225(10) -0.0045(9) 0.0046(9) 0.0045(9)
C1 0.0267(12) 0.0243(11) 0.0210(10) 0.0064(9) 0.0031(9) -0.0008(9)
C12 0.0279(12) 0.0290(13) 0.0272(12) -0.0035(10) 0.0054(10) 0.0032(10)
C15 0.0369(14) 0.0334(13) 0.0241(12) -0.0031(10) 0.0004(10) 0.0081(11)
C17 0.0325(13) 0.0307(13) 0.0314(13) 0.0045(11) 0.0066(10) 0.0044(11)
C20 0.0355(14) 0.0377(14) 0.0314(13) 0.0057(11) 0.0057(11) -0.0053(12)
C13 0.0285(13) 0.0344(14) 0.0402(14) -0.0031(12) 0.0033(11) -0.0029(11)
C2 0.0279(12) 0.0276(13) 0.0327(13) 0.0032(10) -0.0011(10) -0.0031(10)
C4 0.0391(14) 0.0272(12) 0.0275(12) -0.0064(10) -0.0018(11) 0.0028(11)
C6 0.0478(16) 0.0335(14) 0.0377(15) -0.0102(12) -0.0006(12) 0.0098(12)
C7 0.0314(13) 0.0337(14) 0.0438(16) 0.0101(12) 0.0018(12) -0.0045(11)
C5 0.0469(16) 0.0413(15) 0.0268(13) -0.0066(12) 0.0016(12) 0.0018(13)
C3 0.0387(14) 0.0281(13) 0.0371(14) -0.0023(11) -0.0051(11) -0.0034(11)
C14 0.0334(14) 0.0405(15) 0.0357(14) -0.0074(12) -0.0070(11) 0.0029(12)
C9 0.0305(13) 0.0364(14) 0.0393(14) 0.0090(12) -0.0061(11) -0.0046(11)
C19 0.0395(15) 0.0310(14) 0.0481(16) 0.0047(12) 0.0091(13) 0.0064(12)
C21 0.0484(17) 0.0374(16) 0.0542(18) 0.0136(14) -0.0059(14) -0.0112(14)
C8 0.0344(15) 0.0483(18) 0.0559(18) 0.0089(15) 0.0123(13) -0.0023(13)
C23 0.065(2) 0.0538(18) 0.0225(13) -0.0005(12) -0.0034(13) 0.0056(16)
C18 0.0513(17) 0.0410(16) 0.0414(16) 0.0069(13) 0.0201(13) 0.0067(14)
C25 0.073(2) 0.0329(16) 0.0537(19) -0.0157(14) 0.0044(17) 0.0043(15)
C22 0.0427(17) 0.081(2) 0.0348(15) 0.0058(16) 0.0144(13) -0.0050(17)
C10 0.0442(18) 0.055(2) 0.063(2) 0.0156(16) -0.0219(16) -0.0133(15)
C24A 0.055(2) 0.042(2) 0.0313(18) -0.0164(16) 0.0069(18) 0.0051(19)
C24 0.055(2) 0.042(2) 0.0313(18) -0.0164(16) 0.0069(18) 0.0051(19)

loop_
_atom_type_symbol
_atom_type_description
_atom_type_scat_dispersion_real
_atom_type_scat_dispersion_imag
_atom_type_scat_source
C C 0.0181 0.0091 'International Tables Vol C Tables 4.2.6.8 and 6.1.1.4'
H H 0.0000 0.0000 'International Tables Vol C Tables 4.2.6.8 and 6.1.1.4'
Cl Cl 0.3639 0.7018 'International Tables Vol C Tables 4.2.6.8 and 6.1.1.4'
N N 0.0311 0.0180 'International Tables Vol C Tables 4.2.6.8 and 6.1.1.4'
Pd Pd 0.1215 3.9337 'International Tables Vol C Tables 4.2.6.8 and 6.1.1.4'

loop_
_geom_angle_atom_site_label_1
_geom_angle_atom_site_label_2
_geom_angle_atom_site_label_3
_geom_angle
C1 Pd1 Cl1 91.57(6)
C1 Pd1 C23 105.87(11)
C1 Pd1 C25 173.00(11)
C1 Pd1 C24A 139.33(14)
C1 Pd1 C24 138.3(3)
C23 Pd1 Cl1 162.36(10)
C23 Pd1 C25 68.17(13)
C23 Pd1 C24A 37.81(15)
C23 Pd1 C24 38.3(3)
C25 Pd1 Cl1 94.26(10)
C24A Pd1 Cl1 126.52(12)
C24A Pd1 C25 36.77(16)
C24 Pd1 Cl1 124.7(3)
C24 Pd1 C25 34.8(3)
C11 N1 C4 123.40(19)
C1 N1 C11 122.82(19)
C1 N1 C4 113.8(2)
C11 C16 C17 123.7(2)
C15 C16 C11 118.0(2)
C15 C16 C17 118.3(2)
C16 C11 N1 116.4(2)
C12 C11 N1 122.0(2)
C12 C11 C16 121.6(2)
N1 C1 Pd1 123.84(18)
N1 C1 C2 109.3(2)
C2 C1 Pd1 125.91(17)
C11 C12 C20 124.4(2)
C13 C12 C11 117.4(2)
C13 C12 C20 118.2(2)
C16 C15 H15 119.3
C14 C15 C16 121.4(2)
C14 C15 H15 119.3
C16 C17 H17 107.9
C16 C17 C19 111.4(2)
C19 C17 H17 107.9
C18 C17 C16 112.1(2)
C18 C17 H17 107.9
C18 C17 C19 109.5(2)
C12 C20 H20 108.3
C12 C20 C21 112.0(2)
C12 C20 C22 110.1(2)
C21 C20 H20 108.3
C21 C20 C22 109.8(3)
C22 C20 H20 108.3
C12 C13 H13 119.2
C14 C13 C12 121.7(3)
C14 C13 H13 119.2
C1 C2 C7 107.3(2)
C1 C2 C3 103.3(2)
C1 C2 C9 112.7(2)
C3 C2 C7 108.9(2)
C9 C2 C7 111.5(2)
C9 C2 C3 112.8(2)
C6 C4 N1 113.6(2)
C6 C4 C5 109.3(2)
C6 C4 C3 113.7(2)
C5 C4 N1 108.2(2)
C3 C4 N1 99.7(2)
C3 C4 C5 111.9(2)
C4 C6 H6A 109.5
C4 C6 H6B 109.5
C4 C6 H6C 109.5
H6A C6 H6B 109.5
H6A C6 H6C 109.5
H6B C6 H6C 109.5
C2 C7 H7A 108.0
C2 C7 H7B 108.0
H7A C7 H7B 107.2
C8 C7 C2 117.4(2)
C8 C7 H7A 108.0
C8 C7 H7B 108.0
C4 C5 H5A 109.5
C4 C5 H5B 109.5
C4 C5 H5C 109.5
H5A C5 H5B 109.5
H5A C5 H5C 109.5
H5B C5 H5C 109.5
C2 C3 H3A 110.4
C2 C3 H3B 110.4
C4 C3 C2 106.8(2)
C4 C3 H3A 110.4
C4 C3 H3B 110.4
H3A C3 H3B 108.6
C15 C14 C13 119.8(2)
C15 C14 H14 120.1
C13 C14 H14 120.1
C2 C9 H9A 108.7
C2 C9 H9B 108.7
H9A C9 H9B 107.6
C10 C9 C2 114.3(2)
C10 C9 H9A 108.7
C10 C9 H9B 108.7
C17 C19 H19A 109.5
C17 C19 H19B 109.5
C17 C19 H19C 109.5
H19A C19 H19B 109.5
H19A C19 H19C 109.5
H19B C19 H19C 109.5
C20 C21 H21A 109.5
C20 C21 H21B 109.5
C20 C21 H21C 109.5
H21A C21 H21B 109.5
H21A C21 H21C 109.5
H21B C21 H21C 109.5
C7 C8 H8A 109.5
C7 C8 H8B 109.5
C7 C8 H8C 109.5
H8A C8 H8B 109.5
H8A C8 H8C 109.5
H8B C8 H8C 109.5
Pd1 C23 H23A 70.1
Pd1 C23 H23B 129.9
Pd1 C23 H23C 66.6
Pd1 C23 H23D 133.4
H23A C23 H23B 120.0
H23C C23 H23D 120.0
C24A C23 Pd1 72.5(2)
C24A C23 H23A 120.0
C24A C23 H23B 120.0
C24 C23 Pd1 73.1(4)
C24 C23 H23C 120.0
C24 C23 H23D 120.0
C17 C18 H18A 109.5
C17 C18 H18B 109.5
C17 C18 H18C 109.5
H18A C18 H18B 109.5
H18A C18 H18C 109.5
H18B C18 H18C 109.5
Pd1 C25 H25A 70.9
Pd1 C25 H25B 132.7
Pd1 C25 H25C 66.6
Pd1 C25 H25D 136.0
H25A C25 H25B 120.0
H25C C25 H25D 120.0
C24A C25 Pd1 69.4(2)
C24A C25 H25A 120.0
C24A C25 H25B 120.0
C24 C25 Pd1 71.3(4)
C24 C25 H25C 120.0
C24 C25 H25D 120.0
C20 C22 H22A 109.5
C20 C22 H22B 109.5
C20 C22 H22C 109.5
H22A C22 H22B 109.5
H22A C22 H22C 109.5
H22B C22 H22C 109.5
C9 C10 H10A 109.5
C9 C10 H10B 109.5
C9 C10 H10C 109.5
H10A C10 H10B 109.5
H10A C10 H10C 109.5
H10B C10 H10C 109.5
Pd1 C24A H24A 117.7
C23 C24A Pd1 69.67(19)
C23 C24A H24A 117.7
C25 C24A Pd1 73.8(2)
C25 C24A C23 122.9(4)
C25 C24A H24A 117.7
Pd1 C24 H24 115.2
C23 C24 Pd1 68.6(4)
C23 C24 H24 115.2
C25 C24 Pd1 74.0(5)
C25 C24 C23 126.2(9)
C25 C24 H24 115.2

loop_
_geom_bond_atom_site_label_1
_geom_bond_atom_site_label_2
_geom_bond_distance
Pd1 Cl1 2.3743(7)
Pd1 C1 2.030(2)
Pd1 C23 2.117(3)
Pd1 C25 2.208(3)
Pd1 C24A 2.153(4)
Pd1 C24 2.176(9)
N1 C11 1.462(3)
N1 C1 1.308(3)
N1 C4 1.535(3)
C16 C11 1.411(3)
C16 C15 1.387(4)
C16 C17 1.530(4)
C11 C12 1.403(4)
C1 C2 1.532(3)
C12 C20 1.515(4)
C12 C13 1.397(4)
C15 H15 0.9500
C15 C14 1.378(4)
C17 H17 1.0000
C17 C19 1.545(4)
C17 C18 1.528(4)
C20 H20 1.0000
C20 C21 1.534(4)
C20 C22 1.543(4)
C13 H13 0.9500
C13 C14 1.380(4)
C2 C7 1.552(4)
C2 C3 1.548(4)
C2 C9 1.537(4)
C4 C6 1.522(4)
C4 C5 1.528(4)
C4 C3 1.522(4)
C6 H6A 0.9800
C6 H6B 0.9800
C6 H6C 0.9800
C7 H7A 0.9900
C7 H7B 0.9900
C7 C8 1.524(4)
C5 H5A 0.9800
C5 H5B 0.9800
C5 H5C 0.9800
C3 H3A 0.9900
C3 H3B 0.9900
C14 H14 0.9500
C9 H9A 0.9900
C9 H9B 0.9900
C9 C10 1.528(4)
C19 H19A 0.9800
C19 H19B 0.9800
C19 H19C 0.9800
C21 H21A 0.9800
C21 H21B 0.9800
C21 H21C 0.9800
C8 H8A 0.9800
C8 H8B 0.9800
C8 H8C 0.9800
C23 H23A 0.9500
C23 H23B 0.9500
C23 H23C 0.9500
C23 H23D 0.9500
C23 C24A 1.384(6)
C23 C24 1.409(12)
C18 H18A 0.9800
C18 H18B 0.9800
C18 H18C 0.9800
C25 H25A 0.9500
C25 H25B 0.9500
C25 H25C 0.9500
C25 H25D 0.9500
C25 C24A 1.376(6)
C25 C24 1.310(12)
C22 H22A 0.9800
C22 H22B 0.9800
C22 H22C 0.9800
C10 H10A 0.9800
C10 H10B 0.9800
C10 H10C 0.9800
C24A H24A 1.0000
C24 H24 1.0000
